data_7059324
loop_
_publ_author_name
'Wang, Wen-Min'
'Wang, Mei-Jiao'
'Hao, Sha-Sha'
'Shen, Qin-Yu'
'Wang, Mei-Ling'
'Liu, Qiao-Ling'
'Guan, Xiao-Fen'
'Zhang, Xiu-Tang'
'Wu, Zhi-Lei'

_publ_section_title
;
 &#x2018;Windmill&#x2019;-shaped LnIII4 (LnIII = Gd and Dy) clusters:
 magnetocaloric effect and single-molecule-magnet behavior
;
_journal_issue 11
_journal_name_full 'New Journal of Chemistry'
_journal_page_first 4631
_journal_page_last 4638
_journal_paper_doi 10.1039/C9NJ05317D
_journal_volume 44
_journal_year 2020
_chemical_formula_moiety 'C76 H88 Dy4 N16 O16, 4(C2 H5 O), 4(C H4 O)'
_chemical_formula_sum 'C88 H124 Dy4 N16 O24'
_chemical_formula_weight 2440.02
_space_group_crystal_system tetragonal
_space_group_IT_number 88
_space_group_name_Hall '-I 4ad'
_space_group_name_H-M_alt 'I 41/a :2'
_atom_sites_solution_hydrogens geom
_atom_sites_solution_primary iterative
_audit_creation_date 2018-01-16
_audit_creation_method
;
Olex2 1.2
(compiled 2017.08.10 svn.r3458 for OlexSys, GUI svn.r5381)
;
_audit_update_record
;
2018-09-07 deposited with the CCDC.	2020-02-17 downloaded from the CCDC.
;
_cell_angle_alpha 90
_cell_angle_beta 90
_cell_angle_gamma 90
_cell_formula_units_Z 4
_cell_length_a 26.9020(14)
_cell_length_b 26.9020(14)
_cell_length_c 13.9514(9)
_cell_measurement_reflns_used 5933
_cell_measurement_temperature 150(2)
_cell_measurement_theta_max 25.02
_cell_measurement_theta_min 2.70
_cell_volume 10096.9(10)
_computing_cell_refinement 'SAINT v8.37A (Bruker, 2015)'
_computing_data_reduction 'SAINT v8.37A (Bruker, 2015)'
_computing_molecular_graphics 'Olex2 (Dolomanov et al., 2009)'
_computing_publication_material 'Olex2 (Dolomanov et al., 2009)'
_computing_structure_refinement 'XL (Sheldrick, 2008)'
_computing_structure_solution
;
Superflip (Palatinus & Chapuis, 2007;Palatinus & van der Lee, 2008;
Palatinus et al., 2012)
;
_diffrn_ambient_temperature 150.01
_diffrn_measured_fraction_theta_full 0.999
_diffrn_measured_fraction_theta_max 0.998
_diffrn_measurement_device_type 'Bruker APEX-II CCD'
_diffrn_measurement_method '\f and \w scans'
_diffrn_radiation_type MoK\a
_diffrn_radiation_wavelength 0.71073
_diffrn_reflns_av_R_equivalents 0.1143
_diffrn_reflns_av_unetI/netI 0.0563
_diffrn_reflns_Laue_measured_fraction_full 0.999
_diffrn_reflns_Laue_measured_fraction_max 0.998
_diffrn_reflns_limit_h_max 33
_diffrn_reflns_limit_h_min -33
_diffrn_reflns_limit_k_max 24
_diffrn_reflns_limit_k_min -33
_diffrn_reflns_limit_l_max 17
_diffrn_reflns_limit_l_min -17
_diffrn_reflns_number 44363
_diffrn_reflns_point_group_measured_fraction_full 0.999
_diffrn_reflns_point_group_measured_fraction_max 0.998
_diffrn_reflns_theta_full 25.242
_diffrn_reflns_theta_max 26.397
_diffrn_reflns_theta_min 2.700
_diffrn_standards_number 0
_exptl_absorpt_coefficient_mu 3.002
_exptl_absorpt_correction_T_max 0.7454
_exptl_absorpt_correction_T_min 0.5791
_exptl_absorpt_correction_type multi-scan
_exptl_absorpt_process_details
;
SADABS-2016/2 (Bruker,2016/2) was used for absorption correction.
wR2(int) was 0.0770 before and 0.0617 after correction.
The Ratio of minimum to maximum transmission is 0.7769.
The \l/2 correction factor is Not present.
;
_exptl_crystal_colour colorless
_exptl_crystal_density_diffrn 1.605
_exptl_crystal_description block
_exptl_crystal_F_000 4880
_exptl_crystal_size_max 0.29
_exptl_crystal_size_mid 0.21
_exptl_crystal_size_min 0.14
_refine_diff_density_max 2.990
_refine_diff_density_min -1.074
_refine_diff_density_rms 0.180
_refine_ls_extinction_method none
_refine_ls_goodness_of_fit_ref 1.092
_refine_ls_hydrogen_treatment constr
_refine_ls_matrix_type full
_refine_ls_number_parameters 285
_refine_ls_number_reflns 5175
_refine_ls_number_restraints 53
_refine_ls_restrained_S_all 1.094
_refine_ls_R_factor_all 0.1627
_refine_ls_R_factor_gt 0.0856
_refine_ls_shift/su_max 0.004
_refine_ls_shift/su_mean 0.000
_refine_ls_structure_factor_coef Fsqd
_refine_ls_weighting_details 'w=1/[\s^2^(Fo^2^)+(0.1280P)^2^+167.1380P] where P=(Fo^2^+2Fc^2^)/3'
_refine_ls_weighting_scheme calc
_refine_ls_wR_factor_gt 0.2116
_refine_ls_wR_factor_ref 0.2783
_reflns_Friedel_coverage 0.000
_reflns_number_gt 2784
_reflns_number_total 5175
_reflns_threshold_expression 'I > 2\s(I)'
_cod_data_source_file c9nj05317d2.cif
_cod_data_source_block mo_0111_1_0m
_cod_depositor_comments
;Adding full bibliography for 7059323--7059324.cif.

 Adding full bibliography for 7059323--7059324.cif.
;
_cod_original_cell_volume 10096.9(12)
_cod_original_sg_symbol_H-M 'I 41/a'
_cod_database_code 7059324
_shelx_shelxl_version_number 2016/6
_shelx_space_group_comment
;
The symmetry employed for this shelxl refinement is uniquely defined
by the following loop, which should always be used as a source of
symmetry information in preference to the above space-group names.
They are only intended as comments.
;
_shelx_estimated_absorpt_t_max 0.679
_shelx_estimated_absorpt_t_min 0.476
_olex2_refinement_description
;
1. Fixed Uiso
 At 1.2 times of:
  All C(H) groups, All C(H,H) groups
 At 1.5 times of:
  All C(H,H,H) groups, All O(H) groups, All O(H,H) groups
2. Restrained distances
 C16-C15
 1.52 with sigma of 0.02
3. Rigid bond restraints
 O5, C20, C21
 with sigma for 1-2 distances of 0.01 and sigma for 1-3 distances of 0.02
 C15, C16, N4
 with sigma for 1-2 distances of 0.01 and sigma for 1-3 distances of 0.02
 C22A, O6
 with sigma for 1-2 distances of 0.01 and sigma for 1-3 distances of 0.02
 C22B, O6, C22A
 with sigma for 1-2 distances of 0.01 and sigma for 1-3 distances of 0.02
 O4, C19
 with sigma for 1-2 distances of 0.01 and sigma for 1-3 distances of 0.02
 C17, N4
 with sigma for 1-2 distances of 0.01 and sigma for 1-3 distances of 0.02
4. Uiso/Uaniso restraints and constraints
Uanis(C15) \\sim Ueq: with sigma of 0.01 and sigma for terminal atoms of 0.02
Uanis(C19) \\sim Ueq: with sigma of 0.01 and sigma for terminal atoms of 0.02
Uanis(C21) \\sim Ueq, Uanis(C20) \\sim Ueq: with sigma of 0.01 and sigma for
terminal atoms of 0.02
Uanis(C22A) \\sim Ueq, Uanis(O6) \\sim Ueq: with sigma of 0.01 and sigma for
terminal atoms of 0.02
Uanis(C22A) \\sim Ueq, Uanis(O6) \\sim Ueq, Uanis(C22B) \\sim Ueq: with sigma
of 0.01 and sigma for terminal atoms of 0.02
Uanis(C22A) = Uanis(C22B)
5. Others
 Sof(H6B)=Sof(C22B)=Sof(H22D)=Sof(H22E)=Sof(H22F)=1-FVAR(1)
 Sof(C22A)=Sof(H22A)=Sof(H22B)=Sof(H22C)=Sof(H6A)=FVAR(1)
6.a Secondary CH2 refined with riding coordinates:
 C1(H1A,H1B), C17(H17A,H17B), C15(H15A,H15B)
6.b Aromatic/amide H refined with riding coordinates:
 C8(H8), C5(H5), C4(H4), C3(H3), C10(H10), C11(H11), C13(H13), C20(H20)
6.c Fitted hexagon refined as free rotating group:
 N1(C6,C5,C4,C3,C2), C14(C9,C10,C11,C12,C13)
6.d Tetrahedral OH refined with riding coordinates:
 O6(H6A), O6(H6B)
6.e Idealised Me refined as rotating group:
 C19(H19A,H19B,H19C), C18(H18A,H18B,H18C), C21(H21A,H21B,H21C), C16(H16A,H16B,
 H16C), C22A(H22A,H22B,H22C), C22B(H22D,H22E,H22F)
6.f Idealised tetrahedral OH refined as rotating group:
 O5(H5A)
;
_olex2_submission_special_instructions 'No special instructions were received'

loop_
_space_group_symop_operation_xyz
'x, y, z'
'-y+3/4, x+1/4, z+1/4'
'-x, -y+1/2, z'
'y+1/4, -x+1/4, z+1/4'
'x+1/2, y+1/2, z+1/2'
'-y+5/4, x+3/4, z+3/4'
'-x+1/2, -y+1, z+1/2'
'y+3/4, -x+3/4, z+3/4'
'-x, -y, -z'
'y-3/4, -x-1/4, -z-1/4'
'x, y-1/2, -z'
'-y-1/4, x-1/4, -z-1/4'
'-x+1/2, -y+1/2, -z+1/2'
'y-1/4, -x+1/4, -z+1/4'
'x+1/2, y, -z+1/2'
'-y+1/4, x+1/4, -z+1/4'

loop_
_atom_site_label
_atom_site_type_symbol
_atom_site_fract_x
_atom_site_fract_y
_atom_site_fract_z
_atom_site_U_iso_or_equiv
_atom_site_adp_type
_atom_site_occupancy
_atom_site_site_symmetry_order
_atom_site_calc_flag
_atom_site_refinement_flags_posn
_atom_site_refinement_flags_adp
_atom_site_refinement_flags_occupancy
_atom_site_disorder_assembly
_atom_site_disorder_group
Dy1 Dy 0.60106(2) 0.26109(2) 0.38193(5) 0.0595(3) Uani 1 1 d . . . . .
O3 O 0.6602(4) 0.3213(4) 0.4163(9) 0.077(3) Uani 1 1 d . . . . .
O2 O 0.5748(3) 0.1871(3) 0.4583(8) 0.065(3) Uani 1 1 d . . . . .
O1 O 0.4584(4) 0.0784(4) 0.4135(10) 0.080(3) Uani 1 1 d . . . . .
O4 O 0.5395(3) 0.3006(3) 0.4640(8) 0.069(3) Uani 1 1 d . U . . .
O5 O 0.6344(4) 0.4127(4) 0.3634(10) 0.091(3) Uani 1 1 d . U . . .
H5A H 0.604335 0.421088 0.364605 0.137 Uiso 1 1 calc GR . . . .
N3 N 0.6427(4) 0.2381(4) 0.5412(9) 0.067(3) Uani 1 1 d . . . . .
N2 N 0.6236(5) 0.1977(5) 0.5927(11) 0.078(4) Uani 1 1 d . . . . .
C8 C 0.6805(5) 0.2556(6) 0.5828(12) 0.072(4) Uani 1 1 d . . . . .
H8 H 0.689971 0.240288 0.641379 0.087 Uiso 1 1 calc R . . . .
N1 N 0.5271(4) 0.1115(3) 0.5305(6) 0.072(3) Uani 1 1 d . . . . .
C6 C 0.5658(4) 0.1306(4) 0.5852(8) 0.072(4) Uani 1 1 d G . . . .
C5 C 0.5766(5) 0.1100(5) 0.6743(8) 0.117(8) Uani 1 1 d G . . . .
H5 H 0.603057 0.123099 0.711662 0.141 Uiso 1 1 calc R . . . .
C4 C 0.5486(6) 0.0704(5) 0.7086(8) 0.124(8) Uani 1 1 d G . . . .
H4 H 0.555959 0.056402 0.769480 0.149 Uiso 1 1 calc R . . . .
C3 C 0.5099(5) 0.0513(4) 0.6539(9) 0.118(8) Uani 1 1 d G . . . .
H3 H 0.490769 0.024241 0.677369 0.142 Uiso 1 1 calc R . . . .
C2 C 0.4991(4) 0.0718(4) 0.5648(8) 0.085(5) Uani 1 1 d G . . . .
C1 C 0.4562(7) 0.0572(6) 0.5092(14) 0.090(5) Uani 1 1 d . . . . .
H1A H 0.425606 0.068577 0.541783 0.108 Uiso 1 1 calc R . . . .
H1B H 0.454999 0.020482 0.504614 0.108 Uiso 1 1 calc R . . . .
C7 C 0.5891(5) 0.1748(6) 0.5435(12) 0.067(4) Uani 1 1 d . . . . .
C14 C 0.7026(3) 0.3256(4) 0.4670(7) 0.067(4) Uani 1 1 d . . . . .
C9 C 0.7120(3) 0.2980(4) 0.5493(8) 0.067(4) Uani 1 1 d G . . . .
C10 C 0.7558(4) 0.3054(4) 0.6002(7) 0.086(5) Uani 1 1 d G . . . .
H10 H 0.762271 0.286566 0.656395 0.104 Uiso 1 1 calc R . . . .
C11 C 0.7902(3) 0.3404(5) 0.5688(9) 0.113(7) Uani 1 1 d G . . . .
H11 H 0.820106 0.345476 0.603571 0.136 Uiso 1 1 calc R . . . .
C12 C 0.7807(4) 0.3680(4) 0.4865(10) 0.100(6) Uani 1 1 d G . . . .
C13 C 0.7369(4) 0.3606(4) 0.4357(8) 0.087(5) Uani 1 1 d G . . . .
H13 H 0.730466 0.379430 0.379446 0.104 Uiso 1 1 calc R . . . .
C19 C 0.5378(9) 0.2992(9) 0.5663(17) 0.127(8) Uani 1 1 d . U . . .
H19A H 0.548023 0.266291 0.588822 0.191 Uiso 1 1 calc GR . . . .
H19B H 0.503804 0.306081 0.587981 0.191 Uiso 1 1 calc GR . . . .
H19C H 0.560334 0.324461 0.592415 0.191 Uiso 1 1 calc GR . . . .
C17 C 0.8087(7) 0.4329(9) 0.3777(16) 0.109(7) Uani 1 1 d . U . . .
H17A H 0.790837 0.415340 0.325754 0.131 Uiso 1 1 calc R . . . .
H17B H 0.841265 0.443862 0.352202 0.131 Uiso 1 1 calc R . . . .
N4 N 0.8165(7) 0.3999(7) 0.4546(17) 0.133(7) Uani 1 1 d . U . . .
C18 C 0.7793(11) 0.4773(10) 0.408(2) 0.154(11) Uani 1 1 d . . . . .
H18A H 0.765879 0.494104 0.351567 0.232 Uiso 1 1 calc GR . . . .
H18B H 0.800848 0.500267 0.443599 0.232 Uiso 1 1 calc GR . . . .
H18C H 0.751852 0.466680 0.449699 0.232 Uiso 1 1 calc GR . . . .
C15 C 0.8770(11) 0.3903(11) 0.484(2) 0.171(10) Uani 1 1 d D U . . .
H15A H 0.884035 0.356922 0.510580 0.205 Uiso 1 1 calc R . . . .
H15B H 0.900907 0.399229 0.432810 0.205 Uiso 1 1 calc R . . . .
C20 C 0.6571(9) 0.4312(9) 0.2771(18) 0.123(7) Uani 1 1 d . U . . .
H20 H 0.682194 0.413738 0.243057 0.148 Uiso 1 1 calc R . . . .
C21 C 0.6391(12) 0.4765(12) 0.249(2) 0.190(12) Uani 1 1 d . U . . .
H21A H 0.651936 0.484554 0.184917 0.285 Uiso 1 1 calc GR . . . .
H21B H 0.649692 0.502083 0.294446 0.285 Uiso 1 1 calc GR . . . .
H21C H 0.602680 0.475324 0.246723 0.285 Uiso 1 1 calc GR . . . .
C16 C 0.8693(12) 0.4298(13) 0.558(2) 0.189(12) Uani 1 1 d D U . . .
H16A H 0.857150 0.460142 0.526627 0.284 Uiso 1 1 calc GR . . . .
H16B H 0.900930 0.436827 0.589952 0.284 Uiso 1 1 calc GR . . . .
H16C H 0.844891 0.418448 0.604954 0.284 Uiso 1 1 calc GR . . . .
C22A C 1.021(2) 0.327(2) 0.569(4) 0.113(8) Uani 0.40(3) 1 d . U P A 1
H22A H 0.989141 0.319673 0.539684 0.169 Uiso 0.40(3) 1 calc GR . P A 1
H22B H 1.018409 0.324520 0.639109 0.169 Uiso 0.40(3) 1 calc GR . P A 1
H22C H 1.045824 0.302025 0.547012 0.169 Uiso 0.40(3) 1 calc GR . P A 1
O6 O 1.0395(8) 0.3812(8) 0.5396(17) 0.193(8) Uani 1 1 d . U . . .
H6A H 1.044412 0.382268 0.480123 0.289 Uiso 0.40(3) 1 calc R . P A 1
H6B H 1.035295 0.372987 0.482047 0.289 Uiso 0.60(3) 1 calc R . P A 2
C22B C 0.9914(13) 0.3514(14) 0.615(2) 0.113(8) Uani 0.60(3) 1 d . U P A 2
H22D H 0.983676 0.318428 0.588986 0.169 Uiso 0.60(3) 1 calc GR . P A 2
H22E H 0.961344 0.371924 0.614721 0.169 Uiso 0.60(3) 1 calc GR . P A 2
H22F H 1.003828 0.348070 0.680533 0.169 Uiso 0.60(3) 1 calc GR . P A 2

loop_
_atom_site_aniso_label
_atom_site_aniso_U_11
_atom_site_aniso_U_22
_atom_site_aniso_U_33
_atom_site_aniso_U_23
_atom_site_aniso_U_13
_atom_site_aniso_U_12
Dy1 0.0422(4) 0.0473(4) 0.0889(6) 0.0028(3) 0.0004(3) -0.0004(3)
O3 0.049(6) 0.067(7) 0.114(9) 0.004(6) -0.004(6) -0.007(5)
O2 0.050(5) 0.051(5) 0.094(8) 0.013(5) -0.008(5) 0.003(4)
O1 0.056(6) 0.051(6) 0.133(10) 0.006(6) 0.002(6) -0.011(4)
O4 0.054(6) 0.064(6) 0.088(7) 0.004(5) 0.000(5) 0.009(5)
O5 0.053(6) 0.071(7) 0.149(10) 0.005(7) 0.005(6) -0.008(5)
N3 0.061(8) 0.056(7) 0.084(9) -0.004(6) 0.008(6) -0.006(6)
N2 0.062(8) 0.072(9) 0.102(10) 0.012(7) -0.020(7) -0.004(6)
C8 0.044(8) 0.087(11) 0.085(11) -0.003(9) -0.002(7) -0.003(7)
N1 0.074(8) 0.056(7) 0.087(9) 0.017(6) 0.008(7) 0.002(6)
C6 0.065(9) 0.066(9) 0.085(11) 0.013(8) -0.009(8) -0.017(7)
C5 0.139(19) 0.088(14) 0.125(17) 0.034(13) -0.050(15) -0.051(13)
C4 0.16(2) 0.096(15) 0.121(18) 0.045(13) -0.039(16) -0.031(14)
C3 0.126(18) 0.096(15) 0.133(18) 0.048(13) -0.039(15) -0.041(13)
C2 0.074(11) 0.080(11) 0.101(14) 0.018(10) -0.012(10) -0.014(9)
C1 0.081(12) 0.070(11) 0.119(16) 0.017(10) 0.007(10) -0.019(9)
C7 0.049(8) 0.070(9) 0.082(11) 0.011(8) -0.010(7) 0.008(7)
C14 0.040(7) 0.075(10) 0.086(11) -0.013(8) 0.018(7) -0.004(6)
C9 0.039(7) 0.082(10) 0.081(11) -0.002(8) -0.005(7) 0.003(7)
C10 0.071(11) 0.082(12) 0.106(14) 0.004(10) 0.002(10) -0.015(9)
C11 0.070(12) 0.115(17) 0.16(2) 0.016(16) -0.003(13) -0.020(11)
C12 0.066(11) 0.094(14) 0.140(19) -0.005(13) 0.006(11) -0.013(10)
C13 0.055(9) 0.084(12) 0.121(15) -0.004(11) 0.001(10) -0.008(8)
C19 0.127(14) 0.148(16) 0.108(9) 0.013(12) 0.022(12) 0.028(12)
C17 0.070(12) 0.124(18) 0.134(18) 0.000(12) 0.008(11) -0.045(12)
N4 0.114(11) 0.110(14) 0.176(19) 0.026(11) 0.009(12) -0.042(11)
C18 0.17(3) 0.12(2) 0.17(3) 0.031(19) 0.02(2) -0.025(19)
C15 0.158(11) 0.179(13) 0.174(13) 0.008(9) -0.008(9) -0.017(9)
C20 0.116(10) 0.122(10) 0.133(10) 0.012(8) 0.002(8) -0.015(8)
C21 0.179(19) 0.175(16) 0.22(2) 0.065(15) -0.001(16) 0.011(14)
C16 0.16(3) 0.24(4) 0.17(3) -0.01(2) -0.01(2) 0.02(2)
C22A 0.107(12) 0.119(11) 0.113(13) -0.047(10) -0.018(9) 0.043(9)
O6 0.205(11) 0.195(10) 0.178(11) 0.000(9) -0.001(8) -0.010(8)
C22B 0.107(12) 0.119(11) 0.113(13) -0.047(10) -0.018(9) 0.043(9)

loop_
_atom_type_symbol
_atom_type_description
_atom_type_scat_dispersion_real
_atom_type_scat_dispersion_imag
_atom_type_scat_source
C C 0.0033 0.0016 'International Tables Vol C Tables 4.2.6.8 and 6.1.1.4'
H H 0.0000 0.0000 'International Tables Vol C Tables 4.2.6.8 and 6.1.1.4'
Dy Dy -0.1892 4.4098 'International Tables Vol C Tables 4.2.6.8 and 6.1.1.4'
N N 0.0061 0.0033 'International Tables Vol C Tables 4.2.6.8 and 6.1.1.4'
O O 0.0106 0.0060 'International Tables Vol C Tables 4.2.6.8 and 6.1.1.4'

loop_
_geom_angle_atom_site_label_1
_geom_angle_atom_site_label_2
_geom_angle_atom_site_label_3
_geom_angle
_geom_angle_site_symmetry_1
_geom_angle_site_symmetry_3
_geom_angle_publ_flag
Dy1 Dy1 Dy1 89.857(2) 10_666 12_656 ?
O3 Dy1 Dy1 169.3(3) . 10_666 ?
O3 Dy1 Dy1 96.2(3) . 12_656 ?
O3 Dy1 O2 134.4(4) . . ?
O3 Dy1 O2 84.3(4) . 12_656 ?
O3 Dy1 O1 85.8(3) . 12_656 ?
O3 Dy1 O4 157.1(4) . 10_666 ?
O3 Dy1 N3 71.9(4) . . ?
O3 Dy1 N1 78.0(4) . 12_656 ?
O2 Dy1 Dy1 105.5(2) 12_656 10_666 ?
O2 Dy1 Dy1 34.9(2) . 10_666 ?
O2 Dy1 Dy1 108.4(2) . 12_656 ?
O2 Dy1 Dy1 35.0(2) 12_656 12_656 ?
O2 Dy1 O2 136.1(4) 12_656 . ?
O2 Dy1 O1 128.2(4) 12_656 12_656 ?
O2 Dy1 O1 82.0(4) . 12_656 ?
O2 Dy1 N3 62.5(4) . . ?
O2 Dy1 N3 145.8(4) 12_656 . ?
O2 Dy1 N1 64.5(3) 12_656 12_656 ?
O2 Dy1 N1 132.0(3) . 12_656 ?
O1 Dy1 Dy1 162.0(3) 12_656 12_656 ?
O1 Dy1 Dy1 91.2(2) 12_656 10_666 ?
O1 Dy1 N3 75.3(4) 12_656 . ?
O1 Dy1 N1 63.7(4) 12_656 12_656 ?
O4 Dy1 Dy1 83.3(2) 10_666 12_656 ?
O4 Dy1 Dy1 33.6(3) . 12_656 ?
O4 Dy1 Dy1 86.2(2) . 10_666 ?
O4 Dy1 Dy1 32.5(3) 10_666 10_666 ?
O4 Dy1 O3 93.9(4) . . ?
O4 Dy1 O2 66.1(4) 10_666 . ?
O4 Dy1 O2 82.2(3) 10_666 12_656 ?
O4 Dy1 O2 67.3(4) . 12_656 ?
O4 Dy1 O2 87.1(3) . . ?
O4 Dy1 O1 88.0(4) 10_666 12_656 ?
O4 Dy1 O1 164.3(4) . 12_656 ?
O4 Dy1 O4 97.9(5) . 10_666 ?
O4 Dy1 N3 89.7(4) . . ?
O4 Dy1 N3 127.5(4) 10_666 . ?
O4 Dy1 N1 79.5(4) 10_666 12_656 ?
O4 Dy1 N1 131.6(3) . 12_656 ?
N3 Dy1 Dy1 122.3(3) . 12_656 ?
N3 Dy1 Dy1 97.4(3) . 10_666 ?
N1 Dy1 Dy1 99.2(2) 12_656 12_656 ?
N1 Dy1 Dy1 109.8(2) 12_656 10_666 ?
N1 Dy1 N3 130.3(4) 12_656 . ?
C14 O3 Dy1 138.5(8) . . ?
Dy1 O2 Dy1 110.0(4) 10_666 . ?
C7 O2 Dy1 122.7(9) . . ?
C7 O2 Dy1 126.5(9) . 10_666 ?
C1 O1 Dy1 124.4(9) . 10_666 ?
Dy1 O4 Dy1 113.9(5) . 12_656 ?
C19 O4 Dy1 121.0(10) . . ?
C19 O4 Dy1 124.5(10) . 12_656 ?
N2 N3 Dy1 118.1(9) . . ?
C8 N3 Dy1 131.3(11) . . ?
C8 N3 N2 110.4(14) . . ?
C7 N2 N3 110.9(13) . . ?
N3 C8 C9 126.7(15) . . ?
C6 N1 Dy1 118.3(5) . 10_666 ?
C6 N1 C2 120.0 . . ?
C2 N1 Dy1 121.6(5) . 10_666 ?
N1 C6 C7 113.7(9) . . ?
C5 C6 N1 120.0 . . ?
C5 C6 C7 126.1(9) . . ?
C6 C5 C4 120.0 . . ?
C3 C4 C5 120.0 . . ?
C2 C3 C4 120.0 . . ?
N1 C2 C1 117.1(10) . . ?
C3 C2 N1 120.0 . . ?
C3 C2 C1 122.5(10) . . ?
C2 C1 O1 110.7(12) . . ?
O2 C7 N2 125.0(14) . . ?
O2 C7 C6 116.5(12) . . ?
N2 C7 C6 118.5(13) . . ?
O3 C14 C9 122.9(8) . . ?
O3 C14 C13 117.1(8) . . ?
C9 C14 C13 120.0 . . ?
C14 C9 C8 124.2(9) . . ?
C14 C9 C10 120.0 . . ?
C10 C9 C8 115.5(9) . . ?
C11 C10 C9 120.0 . . ?
C10 C11 C12 120.0 . . ?
C11 C12 C13 120.0 . . ?
N4 C12 C11 118.4(12) . . ?
N4 C12 C13 121.4(13) . . ?
C12 C13 C14 120.0 . . ?
N4 C17 C18 111(2) . . ?
C12 N4 C17 122.7(18) . . ?
C12 N4 C15 120.1(19) . . ?
C17 N4 C15 115.0(18) . . ?
C16 C15 N4 86(2) . . ?
C21 C20 O5 113(2) . . ?

loop_
_geom_bond_atom_site_label_1
_geom_bond_atom_site_label_2
_geom_bond_distance
_geom_bond_site_symmetry_2
_geom_bond_publ_flag
Dy1 Dy1 3.8727(9) 10_666 ?
Dy1 Dy1 3.8728(9) 12_656 ?
Dy1 O3 2.320(10) . ?
Dy1 O2 2.360(10) 12_656 ?
Dy1 O2 2.366(9) . ?
Dy1 O1 2.452(10) 12_656 ?
Dy1 O4 2.343(10) 10_666 ?
Dy1 O4 2.277(9) . ?
Dy1 N3 2.564(13) . ?
Dy1 N1 2.517(8) 12_656 ?
O3 C14 1.347(13) . ?
O2 C7 1.293(18) . ?
O1 C1 1.45(2) . ?
O4 C19 1.43(3) . ?
O5 C20 1.44(3) . ?
N3 N2 1.401(17) . ?
N3 C8 1.263(18) . ?
N2 C7 1.309(19) . ?
C8 C9 1.495(17) . ?
N1 C6 1.3900 . ?
N1 C2 1.3900 . ?
C6 C5 1.3900 . ?
C6 C7 1.464(17) . ?
C5 C4 1.3900 . ?
C4 C3 1.3900 . ?
C3 C2 1.3900 . ?
C2 C1 1.445(19) . ?
C14 C9 1.3900 . ?
C14 C13 1.3900 . ?
C9 C10 1.3900 . ?
C10 C11 1.3900 . ?
C11 C12 1.3900 . ?
C12 C13 1.3900 . ?
C12 N4 1.365(18) . ?
C17 N4 1.41(3) . ?
C17 C18 1.50(3) . ?
N4 C15 1.70(3) . ?
C15 C16 1.495(18) . ?
C20 C21 1.37(3) . ?
C22A O6 1.60(6) . ?
O6 C22B 1.85(4) . ?

loop_
_geom_torsion_atom_site_label_1
_geom_torsion_atom_site_label_2
_geom_torsion_atom_site_label_3
_geom_torsion_atom_site_label_4
_geom_torsion
_geom_torsion_site_symmetry_1
_geom_torsion_site_symmetry_2
_geom_torsion_site_symmetry_3
_geom_torsion_site_symmetry_4
_geom_torsion_publ_flag
Dy1 O3 C14 C9 -29.8(17) . . . . ?
Dy1 O3 C14 C13 152.3(9) . . . . ?
Dy1 O2 C7 N2 -177.8(11) 10_666 . . . ?
Dy1 O2 C7 N2 -8(2) . . . . ?
Dy1 O2 C7 C6 4.6(18) 10_666 . . . ?
Dy1 O2 C7 C6 174.0(9) . . . . ?
Dy1 O1 C1 C2 -18.1(19) 10_666 . . . ?
Dy1 N3 N2 C7 6.4(16) . . . . ?
Dy1 N3 C8 C9 2(2) . . . . ?
Dy1 N1 C6 C5 -178.5(7) 10_666 . . . ?
Dy1 N1 C6 C7 6.5(12) 10_666 . . . ?
Dy1 N1 C2 C3 178.4(8) 10_666 . . . ?
Dy1 N1 C2 C1 -7.9(14) 10_666 . . . ?
O3 C14 C9 C8 9.5(14) . . . . ?
O3 C14 C9 C10 -177.8(11) . . . . ?
O3 C14 C13 C12 177.9(11) . . . . ?
N3 N2 C7 O2 1(2) . . . . ?
N3 N2 C7 C6 178.3(12) . . . . ?
N3 C8 C9 C14 2(2) . . . . ?
N3 C8 C9 C10 -170.7(14) . . . . ?
N2 N3 C8 C9 178.6(13) . . . . ?
C8 N3 N2 C7 -170.6(14) . . . . ?
C8 C9 C10 C11 173.3(11) . . . . ?
N1 C6 C5 C4 0.0 . . . . ?
N1 C6 C7 O2 -7.1(17) . . . . ?
N1 C6 C7 N2 175.2(12) . . . . ?
N1 C2 C1 O1 15.7(18) . . . . ?
C6 N1 C2 C3 0.0 . . . . ?
C6 N1 C2 C1 173.6(14) . . . . ?
C6 C5 C4 C3 0.0 . . . . ?
C5 C6 C7 O2 178.2(10) . . . . ?
C5 C6 C7 N2 0.5(19) . . . . ?
C5 C4 C3 C2 0.0 . . . . ?
C4 C3 C2 N1 0.0 . . . . ?
C4 C3 C2 C1 -173.3(15) . . . . ?
C3 C2 C1 O1 -170.9(10) . . . . ?
C2 N1 C6 C5 0.0 . . . . ?
C2 N1 C6 C7 -175.1(12) . . . . ?
C7 C6 C5 C4 174.4(13) . . . . ?
C14 C9 C10 C11 0.0 . . . . ?
C9 C14 C13 C12 0.0 . . . . ?
C9 C10 C11 C12 0.0 . . . . ?
C10 C11 C12 C13 0.0 . . . . ?
C10 C11 C12 N4 -176.2(15) . . . . ?
C11 C12 C13 C14 0.0 . . . . ?
C11 C12 N4 C17 -173.7(18) . . . . ?
C11 C12 N4 C15 24(2) . . . . ?
C12 N4 C15 C16 -101(2) . . . . ?
C13 C14 C9 C8 -172.7(12) . . . . ?
C13 C14 C9 C10 0.0 . . . . ?
C13 C12 N4 C17 10(3) . . . . ?
C13 C12 N4 C15 -152.0(16) . . . . ?
C17 N4 C15 C16 96(3) . . . . ?
N4 C12 C13 C14 176.1(16) . . . . ?
C18 C17 N4 C12 78(3) . . . . ?
C18 C17 N4 C15 -119(2) . . . . ?
